data_4517446
loop_
_publ_author_name
'Larsen, Matthew A.'
'Oeschger, Raphael J.'
'Hartwig, John F.'

_publ_section_title
;
 Effect of Ligand Structure on the Electron Density and Activity of
 Iridium Catalysts for the Borylation of Alkanes
;
_journal_name_full 'ACS Catalysis'
_journal_page_first 3415
_journal_page_last 3424
_journal_paper_doi 10.1021/acscatal.0c00152
_journal_year 2020
_chemical_formula_sum 'C56 H99 B3 Ir N2 O7 Si2'
_chemical_formula_weight 1193.18
_chemical_name_common Complex_6d
_space_group.centring_type primitive

_space_group_crystal_system triclinic
_space_group_IT_number 2
_space_group_name_Hall '-P 1'
_space_group_name_H-M_alt 'P -1'
_atom_sites_solution_hydrogens geom
_atom_sites_solution_primary iterative
_atom_sites_solution_secondary difmap
_audit_creation_method SHELXL-2014
_cell_angle_alpha 104.9530(10)
_cell_angle_beta 111.1910(10)
_cell_angle_gamma 99.5390(10)
_cell_formula_units_Z 2
_cell_length_a 14.4073(5)
_cell_length_b 14.9016(4)
_cell_length_c 16.5120(5)
_cell_measurement_reflns_used 9809
_cell_measurement_temperature 100(2)
_cell_measurement_theta_max 25.38
_cell_measurement_theta_min 2.37
_cell_volume 3058.53(17)
_computing_cell_refinement 'Bruker SAINT'
_computing_data_collection 'Bruker APEX2'
_computing_data_reduction 'Bruker SAINT'
_computing_molecular_graphics ORTEP-32
_computing_publication_material WinGX
_computing_structure_refinement SHELXL-2014
_computing_structure_solution SHELXT
_diffrn_ambient_temperature 100(2)
_diffrn_detector_area_resol_mean 8.366
_diffrn_measured_fraction_theta_full 0.998
_diffrn_measured_fraction_theta_max 0.996
_diffrn_measurement_device_type 'Bruker APEX-II CCD'
_diffrn_measurement_method 'phi and omega scans'
_diffrn_radiation_type MoK\a
_diffrn_radiation_wavelength 0.71073
_diffrn_reflns_av_R_equivalents 0.0454
_diffrn_reflns_av_unetI/netI 0.0523
_diffrn_reflns_Laue_measured_fraction_full 0.998
_diffrn_reflns_Laue_measured_fraction_max 0.996
_diffrn_reflns_limit_h_max 15
_diffrn_reflns_limit_h_min -17
_diffrn_reflns_limit_k_max 17
_diffrn_reflns_limit_k_min -14
_diffrn_reflns_limit_l_max 19
_diffrn_reflns_limit_l_min -19
_diffrn_reflns_number 40110
_diffrn_reflns_point_group_measured_fraction_full 0.998
_diffrn_reflns_point_group_measured_fraction_max 0.996
_diffrn_reflns_theta_full 25.000
_diffrn_reflns_theta_max 25.384
_diffrn_reflns_theta_min 1.410
_diffrn_source 'microfocus rotating anode'
_exptl_absorpt_coefficient_mu 2.270
_exptl_absorpt_correction_T_max 0.928
_exptl_absorpt_correction_T_min 0.849
_exptl_absorpt_correction_type multi-scan
_exptl_absorpt_process_details SADABS
_exptl_crystal_colour yellow
_exptl_crystal_density_diffrn 1.296
_exptl_crystal_description prism
_exptl_crystal_F_000 1250
_exptl_crystal_size_max 0.030
_exptl_crystal_size_mid 0.020
_exptl_crystal_size_min 0.020
_refine_diff_density_max 1.847
_refine_diff_density_min -0.832
_refine_diff_density_rms 0.127
_refine_ls_extinction_method none
_refine_ls_goodness_of_fit_ref 1.055
_refine_ls_hydrogen_treatment constr
_refine_ls_matrix_type full
_refine_ls_number_parameters 643
_refine_ls_number_reflns 11182
_refine_ls_number_restraints 0
_refine_ls_restrained_S_all 1.055
_refine_ls_R_factor_all 0.0441
_refine_ls_R_factor_gt 0.0357
_refine_ls_shift/su_max 0.001
_refine_ls_shift/su_mean 0.000
_refine_ls_structure_factor_coef Fsqd
_refine_ls_weighting_details 'w=1/[\s^2^(Fo^2^)+(0.0310P)^2^+7.6061P] where P=(Fo^2^+2Fc^2^)/3'
_refine_ls_weighting_scheme calc
_refine_ls_wR_factor_gt 0.0769
_refine_ls_wR_factor_ref 0.0814
_reflns_Friedel_coverage 0.000
_reflns_number_gt 9852
_reflns_number_total 11182
_reflns_threshold_expression 'I > 2\s(I)'
_cod_data_source_file cs0c00152_si_002.cif
_cod_data_source_block Complex6d
_cod_depositor_comments 'Adding full bibliography for 4517446.cif.'
_cod_original_cell_volume 3058.52(16)
_cod_database_code 4517446
_shelx_space_group_comment
; 
The symmetry employed for this shelxl refinement is uniquely defined 
by the following loop, which should always be used as a source of 
symmetry information in preference to the above space-group names. 
They are only intended as comments. 
;
_shelx_estimated_absorpt_t_min 0.935
_shelx_estimated_absorpt_t_max 0.956
_shelxl_version_number 2014-3

loop_
_space_group_symop_operation_xyz
'x, y, z'
'-x, -y, -z'

loop_
_atom_site_label
_atom_site_type_symbol
_atom_site_fract_x
_atom_site_fract_y
_atom_site_fract_z
_atom_site_U_iso_or_equiv
_atom_site_adp_type
_atom_site_occupancy
_atom_site_site_symmetry_order
_atom_site_calc_flag
_atom_site_refinement_flags_posn
_atom_site_refinement_flags_adp
_atom_site_refinement_flags_occupancy
_atom_site_disorder_assembly
_atom_site_disorder_group
C1 C 0.5186(3) 0.4930(3) 0.2295(3) 0.0130(9) Uani 1 1 d . . . . .
C2 C 0.5655(4) 0.0947(4) 0.2563(4) 0.0341(12) Uiso 1 1 d . . . . .
C3 C 0.4514(8) 0.0575(6) 0.1899(7) 0.022(2) Uiso 0.518(7) 1 d . . P A 1
C4 C 0.6316(9) 0.0751(8) 0.1889(8) 0.041(3) Uiso 0.518(7) 1 d . . P A 1
H4A H 0.7057 0.1088 0.2265 0.062 Uiso 0.518(7) 1 calc R U P A 1
H4B H 0.6049 0.1000 0.1381 0.062 Uiso 0.518(7) 1 calc R U P A 1
H4C H 0.6220 0.0054 0.1633 0.062 Uiso 0.518(7) 1 calc R U P A 1
C5 C 0.6126(10) 0.0597(9) 0.3290(9) 0.052(3) Uiso 0.518(7) 1 d . . P A 1
H5A H 0.6882 0.0877 0.3567 0.078 Uiso 0.518(7) 1 calc R U P A 1
H5B H 0.5954 -0.0111 0.3040 0.078 Uiso 0.518(7) 1 calc R U P A 1
H5C H 0.5867 0.0784 0.3763 0.078 Uiso 0.518(7) 1 calc R U P A 1
C6 C 0.4050(6) -0.0329(6) 0.1172(6) 0.078(2) Uiso 0.518(7) 1 d . . P A 1
H6A H 0.3301 -0.0426 0.0860 0.117 Uiso 0.518(7) 1 calc R U P A 1
H6B H 0.4172 -0.0848 0.1425 0.117 Uiso 0.518(7) 1 calc R U P A 1
H6C H 0.4355 -0.0342 0.0728 0.117 Uiso 0.518(7) 1 calc R U P A 1
C7 C 0.3933(9) 0.0499(8) 0.2491(8) 0.046(3) Uiso 0.518(7) 1 d . . P A 1
H7A H 0.3190 0.0382 0.2121 0.069 Uiso 0.518(7) 1 calc R U P A 1
H7B H 0.4195 0.1105 0.3019 0.069 Uiso 0.518(7) 1 calc R U P A 1
H7C H 0.4038 -0.0040 0.2717 0.069 Uiso 0.518(7) 1 calc R U P A 1
C3A C 0.4761(8) 0.0556(7) 0.1637(7) 0.018(2) Uiso 0.482(7) 1 d . . P A 2
C4A C 0.6575(10) 0.0646(9) 0.2807(10) 0.053(4) Uiso 0.482(7) 1 d . . P A 2
H4A1 H 0.6975 0.0850 0.2483 0.080 Uiso 0.482(7) 1 calc R U P A 2
H4A2 H 0.6388 -0.0062 0.2630 0.080 Uiso 0.482(7) 1 calc R U P A 2
H4A3 H 0.6996 0.0942 0.3477 0.080 Uiso 0.482(7) 1 calc R U P A 2
C5A C 0.5199(10) 0.0752(9) 0.3320(9) 0.047(3) Uiso 0.482(7) 1 d . . P A 2
H5A1 H 0.5693 0.1176 0.3948 0.070 Uiso 0.482(7) 1 calc R U P A 2
H5A2 H 0.5108 0.0073 0.3280 0.070 Uiso 0.482(7) 1 calc R U P A 2
H5A3 H 0.4528 0.0893 0.3176 0.070 Uiso 0.482(7) 1 calc R U P A 2
C6A C 0.5272(10) 0.0383(9) 0.0939(9) 0.052(4) Uiso 0.482(7) 1 d . . P A 2
H6A1 H 0.5338 -0.0277 0.0797 0.078 Uiso 0.482(7) 1 calc R U P A 2
H6A2 H 0.5962 0.0851 0.1216 0.078 Uiso 0.482(7) 1 calc R U P A 2
H6A3 H 0.4835 0.0467 0.0367 0.078 Uiso 0.482(7) 1 calc R U P A 2
C7A C 0.4050(6) -0.0329(6) 0.1172(6) 0.078(2) Uiso 0.482(7) 1 d . . P A 2
H7A1 H 0.3385 -0.0286 0.1187 0.117 Uiso 0.482(7) 1 calc R U P A 2
H7A2 H 0.4293 -0.0791 0.1466 0.117 Uiso 0.482(7) 1 calc R U P A 2
H7A3 H 0.3959 -0.0551 0.0529 0.117 Uiso 0.482(7) 1 calc R U P A 2
C8 C 0.8055(3) 0.4104(3) 0.2332(3) 0.0172(10) Uani 1 1 d . . . . .
C9 C 0.7421(3) 0.3275(3) 0.1384(3) 0.0188(10) Uani 1 1 d . . . . .
C10 C 0.8637(4) 0.3745(4) 0.3095(3) 0.0262(11) Uani 1 1 d . . . . .
H10A H 0.8929 0.4271 0.3694 0.039 Uiso 1 1 calc R U . . .
H10B H 0.9200 0.3531 0.2982 0.039 Uiso 1 1 calc R U . . .
H10C H 0.8157 0.3200 0.3101 0.039 Uiso 1 1 calc R U . . .
C11 C 0.8780(4) 0.4955(4) 0.2313(4) 0.0326(12) Uani 1 1 d . . . . .
H11A H 0.8383 0.5212 0.1854 0.049 Uiso 1 1 calc R U . . .
H11B H 0.9315 0.4738 0.2149 0.049 Uiso 1 1 calc R U . . .
H11C H 0.9112 0.5463 0.2926 0.049 Uiso 1 1 calc R U . . .
C12 C 0.7902(4) 0.2454(4) 0.1207(4) 0.0314(12) Uani 1 1 d . . . . .
H12A H 0.8026 0.2185 0.1707 0.047 Uiso 1 1 calc R U . . .
H12B H 0.8564 0.2701 0.1185 0.047 Uiso 1 1 calc R U . . .
H12C H 0.7428 0.1944 0.0615 0.047 Uiso 1 1 calc R U . . .
C13 C 0.7110(4) 0.3627(4) 0.0570(3) 0.0323(12) Uani 1 1 d . . . . .
H13A H 0.6558 0.3108 0.0024 0.048 Uiso 1 1 calc R U . . .
H13B H 0.7714 0.3810 0.0441 0.048 Uiso 1 1 calc R U . . .
H13C H 0.6856 0.4192 0.0716 0.048 Uiso 1 1 calc R U . . .
C14 C 0.3683(3) 0.2933(3) -0.0605(3) 0.0188(10) Uani 1 1 d . . . . .
C15 C 0.2791(3) 0.2340(3) -0.0477(3) 0.0208(10) Uani 1 1 d . . . . .
C16 C 0.3961(4) 0.2385(4) -0.1354(3) 0.0293(12) Uani 1 1 d . . . . .
H16A H 0.4511 0.2826 -0.1400 0.044 Uiso 1 1 calc R U . . .
H16B H 0.3345 0.2125 -0.1949 0.044 Uiso 1 1 calc R U . . .
H16C H 0.4206 0.1850 -0.1199 0.044 Uiso 1 1 calc R U . . .
C17 C 0.3521(4) 0.3883(3) -0.0735(3) 0.0268(11) Uani 1 1 d . . . . .
H17A H 0.3325 0.4229 -0.0260 0.040 Uiso 1 1 calc R U . . .
H17B H 0.2966 0.3743 -0.1350 0.040 Uiso 1 1 calc R U . . .
H17C H 0.4167 0.4287 -0.0680 0.040 Uiso 1 1 calc R U . . .
C18 C 0.2752(4) 0.1271(3) -0.0677(3) 0.0324(13) Uani 1 1 d . . . . .
H18A H 0.3445 0.1219 -0.0336 0.049 Uiso 1 1 calc R U . . .
H18B H 0.2527 0.0950 -0.1342 0.049 Uiso 1 1 calc R U . . .
H18C H 0.2260 0.0958 -0.0481 0.049 Uiso 1 1 calc R U . . .
C19 C 0.1716(4) 0.2435(4) -0.0993(3) 0.0317(12) Uani 1 1 d . . . . .
H19A H 0.1204 0.2033 -0.0874 0.047 Uiso 1 1 calc R U . . .
H19B H 0.1531 0.2218 -0.1659 0.047 Uiso 1 1 calc R U . . .
H19C H 0.1721 0.3114 -0.0778 0.047 Uiso 1 1 calc R U . . .
C20 C 0.2801(3) 0.2987(3) 0.2305(3) 0.0138(9) Uani 1 1 d . . . . .
H20 H 0.2553 0.2841 0.1656 0.017 Uiso 1 1 calc R U . . .
C21 C 0.2069(3) 0.2812(3) 0.2665(3) 0.0154(9) Uani 1 1 d . . . . .
C22 C 0.2402(3) 0.3008(3) 0.3604(3) 0.0130(9) Uani 1 1 d . . . . .
C23 C 0.3489(3) 0.3381(3) 0.4168(3) 0.0107(9) Uani 1 1 d . . . . .
C24 C 0.3945(3) 0.3635(3) 0.5157(3) 0.0125(9) Uani 1 1 d . . . . .
H24 H 0.3502 0.3580 0.5462 0.015 Uiso 1 1 calc R U . . .
C25 C 0.4984(3) 0.3951(3) 0.5666(3) 0.0114(9) Uani 1 1 d . . . . .
H25 H 0.5249 0.4110 0.6318 0.014 Uiso 1 1 calc R U . . .
C26 C 0.5697(3) 0.4054(3) 0.5259(3) 0.0104(8) Uani 1 1 d . . . . .
C27 C 0.6797(3) 0.4349(3) 0.5768(3) 0.0111(9) Uani 1 1 d . . . . .
C28 C 0.7394(3) 0.4446(3) 0.5279(3) 0.0124(9) Uani 1 1 d . . . . .
C29 C 0.6896(3) 0.4270(3) 0.4328(3) 0.0117(9) Uani 1 1 d . . . . .
H29 H 0.7317 0.4360 0.4010 0.014 Uiso 1 1 calc R U . . .
C30 C 0.5271(3) 0.3861(3) 0.4298(3) 0.0103(9) Uani 1 1 d . . . . .
C31 C 0.4169(3) 0.3524(3) 0.3751(3) 0.0086(8) Uani 1 1 d . . . . .
C32 C 0.0935(3) 0.2443(4) 0.1993(3) 0.0281(11) Uani 1 1 d . . . . .
H32A H 0.0619 0.1826 0.2026 0.042 Uiso 1 1 calc R U . . .
H32B H 0.0873 0.2345 0.1363 0.042 Uiso 1 1 calc R U . . .
H32C H 0.0577 0.2918 0.2154 0.042 Uiso 1 1 calc R U . . .
C33 C 0.8565(3) 0.4742(3) 0.5730(3) 0.0172(9) Uani 1 1 d . . . . .
H33A H 0.8823 0.5329 0.6278 0.026 Uiso 1 1 calc R U . . .
H33B H 0.8830 0.4874 0.5291 0.026 Uiso 1 1 calc R U . . .
H33C H 0.8804 0.4218 0.5916 0.026 Uiso 1 1 calc R U . . .
C34 C 0.1655(3) 0.2872(3) 0.4041(3) 0.0150(9) Uani 1 1 d . . . . .
H34A H 0.0982 0.2909 0.3617 0.018 Uiso 1 1 calc R U . . .
H34B H 0.1915 0.3439 0.4616 0.018 Uiso 1 1 calc R U . . .
C35 C 0.0194(4) 0.0791(3) 0.3335(3) 0.0263(11) Uani 1 1 d . . . . .
H35 H 0.0419 0.0546 0.2834 0.032 Uiso 1 1 calc R U . . .
C36 C -0.0700(5) 0.1129(5) 0.2945(5) 0.0579(18) Uani 1 1 d . . . . .
H36A H -0.1196 0.0640 0.2348 0.087 Uiso 1 1 calc R U . . .
H36B H -0.0472 0.1738 0.2854 0.087 Uiso 1 1 calc R U . . .
H36C H -0.1035 0.1236 0.3368 0.087 Uiso 1 1 calc R U . . .
C37 C -0.0196(7) -0.0080(5) 0.3582(5) 0.100(4) Uani 1 1 d . . . . .
H37A H -0.0507 0.0121 0.4013 0.150 Uiso 1 1 calc R U . . .
H37B H 0.0389 -0.0317 0.3873 0.150 Uiso 1 1 calc R U . . .
H37C H -0.0719 -0.0598 0.3017 0.150 Uiso 1 1 calc R U . . .
C38 C 0.2509(4) 0.1251(4) 0.4678(5) 0.0484(17) Uani 1 1 d . . . . .
H38 H 0.3131 0.1824 0.5089 0.058 Uiso 1 1 calc R U . . .
C39 C 0.2712(6) 0.0751(5) 0.3866(7) 0.079(3) Uani 1 1 d . . . . .
H39A H 0.3369 0.0589 0.4092 0.118 Uiso 1 1 calc R U . . .
H39B H 0.2756 0.1185 0.3516 0.118 Uiso 1 1 calc R U . . .
H39C H 0.2144 0.0156 0.3463 0.118 Uiso 1 1 calc R U . . .
C40 C 0.2482(7) 0.0572(5) 0.5235(6) 0.086(3) Uani 1 1 d . . . . .
H40A H 0.1835 0.0040 0.4894 0.129 Uiso 1 1 calc R U . . .
H40B H 0.2518 0.0937 0.5837 0.129 Uiso 1 1 calc R U . . .
H40C H 0.3076 0.0308 0.5330 0.129 Uiso 1 1 calc R U . . .
C41 C 0.1068(5) 0.2172(4) 0.5398(4) 0.055(2) Uani 1 1 d . . . . .
H41 H 0.0839 0.1586 0.5543 0.066 Uiso 1 1 calc R U . . .
C42 C 0.0192(5) 0.2639(7) 0.5221(5) 0.107(4) Uani 1 1 d . . . . .
H42A H 0.0061 0.2823 0.5775 0.161 Uiso 1 1 calc R U . . .
H42B H -0.0438 0.2178 0.4700 0.161 Uiso 1 1 calc R U . . .
H42C H 0.0386 0.3219 0.5074 0.161 Uiso 1 1 calc R U . . .
C43 C 0.2039(6) 0.2860(4) 0.6262(4) 0.063(2) Uani 1 1 d . . . . .
H43A H 0.2227 0.3485 0.6184 0.094 Uiso 1 1 calc R U . . .
H43B H 0.2618 0.2574 0.6345 0.094 Uiso 1 1 calc R U . . .
H43C H 0.1891 0.2958 0.6808 0.094 Uiso 1 1 calc R U . . .
C44 C 0.7280(3) 0.4576(3) 0.6794(3) 0.0131(9) Uani 1 1 d . . . . .
H44A H 0.6834 0.4889 0.7036 0.016 Uiso 1 1 calc R U . . .
H44B H 0.7954 0.5075 0.7043 0.016 Uiso 1 1 calc R U . . .
C45 C 0.6288(3) 0.2775(3) 0.7155(3) 0.0212(10) Uani 1 1 d . . . . .
H45 H 0.5840 0.3201 0.7245 0.025 Uiso 1 1 calc R U . . .
C46 C 0.5653(4) 0.2008(3) 0.6181(3) 0.0293(12) Uani 1 1 d . . . . .
H46A H 0.5975 0.1481 0.6108 0.044 Uiso 1 1 calc R U . . .
H46B H 0.5637 0.2308 0.5715 0.044 Uiso 1 1 calc R U . . .
H46C H 0.4942 0.1748 0.6100 0.044 Uiso 1 1 calc R U . . .
C47 C 0.6422(4) 0.2276(4) 0.7877(4) 0.0318(12) Uani 1 1 d . . . . .
H47A H 0.5738 0.1927 0.7796 0.048 Uiso 1 1 calc R U . . .
H47B H 0.6791 0.2766 0.8500 0.048 Uiso 1 1 calc R U . . .
H47C H 0.6824 0.1817 0.7797 0.048 Uiso 1 1 calc R U . . .
C48 C 0.8275(3) 0.4358(3) 0.8624(3) 0.0193(10) Uani 1 1 d . . . . .
H48 H 0.8432 0.3894 0.8962 0.023 Uiso 1 1 calc R U . . .
C49 C 0.7623(4) 0.4913(3) 0.8995(3) 0.0294(12) Uani 1 1 d . . . . .
H49A H 0.7998 0.5223 0.9669 0.044 Uiso 1 1 calc R U . . .
H49B H 0.6957 0.4461 0.8841 0.044 Uiso 1 1 calc R U . . .
H49C H 0.7497 0.5410 0.8713 0.044 Uiso 1 1 calc R U . . .
C50 C 0.9323(4) 0.5056(4) 0.8854(3) 0.0358(13) Uani 1 1 d . . . . .
H50A H 0.9209 0.5471 0.8475 0.054 Uiso 1 1 calc R U . . .
H50B H 0.9783 0.4682 0.8724 0.054 Uiso 1 1 calc R U . . .
H50C H 0.9644 0.5460 0.9511 0.054 Uiso 1 1 calc R U . . .
C51 C 0.8421(4) 0.2978(3) 0.6958(3) 0.0236(11) Uani 1 1 d . . . . .
H51 H 0.9013 0.3500 0.7035 0.028 Uiso 1 1 calc R U . . .
C52 C 0.8901(5) 0.2403(4) 0.7568(4) 0.0440(15) Uani 1 1 d . . . . .
H52A H 0.8350 0.1868 0.7501 0.066 Uiso 1 1 calc R U . . .
H52B H 0.9260 0.2833 0.8216 0.066 Uiso 1 1 calc R U . . .
H52C H 0.9398 0.2143 0.7374 0.066 Uiso 1 1 calc R U . . .
C53 C 0.7917(4) 0.2318(3) 0.5928(4) 0.0338(13) Uani 1 1 d . . . . .
H53A H 0.8451 0.2102 0.5760 0.051 Uiso 1 1 calc R U . . .
H53B H 0.7603 0.2681 0.5540 0.051 Uiso 1 1 calc R U . . .
H53C H 0.7380 0.1752 0.5831 0.051 Uiso 1 1 calc R U . . .
C54 C 0.9981(8) 0.0310(6) 0.9815(7) 0.093(3) Uiso 1 1 d . . . . .
H54A H 1.0041 0.0069 0.9223 0.112 Uiso 1 1 calc R U . . .
H54B H 1.0560 0.0907 1.0224 0.112 Uiso 1 1 calc R U . . .
C55 C 0.8938(10) 0.0525(9) 0.9638(9) 0.143(4) Uiso 1 1 d . . . . .
H55A H 0.8353 -0.0052 0.9187 0.172 Uiso 1 1 calc R U . . .
H55B H 0.8852 0.0731 1.0220 0.172 Uiso 1 1 calc R U . . .
C56 C 0.8986(10) 0.1229(9) 0.9305(9) 0.145(4) Uiso 1 1 d . . . . .
H56A H 0.9562 0.1795 0.9768 0.218 Uiso 1 1 calc R U . . .
H56B H 0.8332 0.1401 0.9153 0.218 Uiso 1 1 calc R U . . .
H56C H 0.9101 0.1017 0.8745 0.218 Uiso 1 1 calc R U . . .
B1 B 0.5102(4) 0.2209(3) 0.2216(3) 0.0135(10) Uani 1 1 d . . . . .
B2 B 0.6328(4) 0.3650(3) 0.2062(3) 0.0115(10) Uani 1 1 d . . . . .
B3 B 0.4184(4) 0.3149(3) 0.0941(3) 0.0124(10) Uani 1 1 d . . . . .
N1 N 0.3826(3) 0.3346(2) 0.2822(2) 0.0110(7) Uani 1 1 d . . . . .
N2 N 0.5876(2) 0.3985(2) 0.3845(2) 0.0085(7) Uani 1 1 d . . . . .
O1 O 0.5316(3) 0.5661(2) 0.2187(2) 0.0250(7) Uani 1 1 d . . . . .
O2 O 0.5890(3) 0.1987(2) 0.2839(2) 0.0278(8) Uani 1 1 d . . . . .
O3 O 0.4361(2) 0.1377(2) 0.1563(2) 0.0280(8) Uani 1 1 d . . . . .
O4 O 0.7243(2) 0.44257(19) 0.2535(2) 0.0168(7) Uani 1 1 d . . . . .
O5 O 0.6472(2) 0.2908(2) 0.14655(19) 0.0149(6) Uani 1 1 d . . . . .
O6 O 0.4553(2) 0.3190(2) 0.02823(19) 0.0180(7) Uani 1 1 d . . . . .
O7 O 0.3100(2) 0.2758(2) 0.05131(19) 0.0171(7) Uani 1 1 d . . . . .
Si1 Si 0.13620(10) 0.17389(8) 0.43551(9) 0.0193(3) Uani 1 1 d . . . . .
Si2 Si 0.75444(9) 0.36106(8) 0.73458(8) 0.0135(2) Uani 1 1 d . . . . .
Ir1 Ir 0.50586(2) 0.36522(2) 0.23530(2) 0.00859(6) Uani 1 1 d . . . . .

loop_
_atom_site_aniso_label
_atom_site_aniso_U_11
_atom_site_aniso_U_22
_atom_site_aniso_U_33
_atom_site_aniso_U_23
_atom_site_aniso_U_13
_atom_site_aniso_U_12
C1 0.011(2) 0.020(2) 0.009(2) 0.0039(18) 0.0056(18) 0.0055(17)
C8 0.009(2) 0.026(2) 0.018(2) 0.0061(19) 0.0095(19) 0.0044(18)
C9 0.015(2) 0.029(2) 0.014(2) 0.0059(19) 0.0095(19) 0.0081(19)
C10 0.017(3) 0.039(3) 0.019(2) 0.006(2) 0.007(2) 0.008(2)
C11 0.019(3) 0.032(3) 0.046(3) 0.010(2) 0.019(3) 0.000(2)
C12 0.016(3) 0.036(3) 0.036(3) -0.001(2) 0.013(2) 0.009(2)
C13 0.027(3) 0.059(3) 0.023(3) 0.021(3) 0.018(2) 0.013(3)
C14 0.018(2) 0.027(2) 0.007(2) 0.0024(18) 0.0011(19) 0.0110(19)
C15 0.021(3) 0.023(2) 0.011(2) 0.0005(18) 0.0003(19) 0.0080(19)
C16 0.037(3) 0.045(3) 0.013(2) 0.009(2) 0.012(2) 0.025(3)
C17 0.035(3) 0.033(3) 0.015(2) 0.011(2) 0.010(2) 0.015(2)
C18 0.032(3) 0.024(3) 0.022(3) -0.003(2) -0.001(2) 0.007(2)
C19 0.018(3) 0.041(3) 0.021(3) 0.003(2) -0.002(2) 0.010(2)
C20 0.011(2) 0.012(2) 0.014(2) 0.0018(17) 0.0035(18) 0.0023(17)
C21 0.011(2) 0.016(2) 0.019(2) 0.0057(18) 0.0061(19) 0.0021(17)
C22 0.016(2) 0.0062(19) 0.023(2) 0.0079(17) 0.0128(19) 0.0039(16)
C23 0.012(2) 0.0058(18) 0.017(2) 0.0073(16) 0.0059(18) 0.0058(16)
C24 0.019(2) 0.0100(19) 0.017(2) 0.0074(17) 0.0141(19) 0.0077(17)
C25 0.017(2) 0.012(2) 0.010(2) 0.0078(16) 0.0084(18) 0.0059(17)
C26 0.013(2) 0.0080(19) 0.012(2) 0.0053(16) 0.0058(18) 0.0045(16)
C27 0.015(2) 0.0088(19) 0.010(2) 0.0039(16) 0.0035(18) 0.0057(16)
C28 0.014(2) 0.011(2) 0.014(2) 0.0064(17) 0.0063(18) 0.0042(17)
C29 0.013(2) 0.0110(19) 0.012(2) 0.0040(16) 0.0066(18) 0.0021(16)
C30 0.013(2) 0.0042(18) 0.015(2) 0.0028(16) 0.0087(18) 0.0025(16)
C31 0.014(2) 0.0061(18) 0.009(2) 0.0038(15) 0.0067(17) 0.0051(16)
C32 0.016(3) 0.038(3) 0.024(3) 0.008(2) 0.007(2) -0.001(2)
C33 0.011(2) 0.024(2) 0.014(2) 0.0097(19) 0.0016(18) 0.0018(18)
C34 0.010(2) 0.013(2) 0.021(2) 0.0053(18) 0.0064(19) 0.0013(17)
C35 0.028(3) 0.023(2) 0.023(3) 0.007(2) 0.011(2) 0.000(2)
C36 0.050(4) 0.053(4) 0.059(4) 0.013(3) 0.019(4) 0.004(3)
C37 0.116(7) 0.063(5) 0.047(4) 0.016(4) -0.002(4) -0.069(5)
C38 0.026(3) 0.027(3) 0.074(5) 0.030(3) -0.003(3) -0.001(2)
C39 0.064(5) 0.067(5) 0.180(9) 0.086(6) 0.088(6) 0.054(4)
C40 0.109(7) 0.038(4) 0.092(6) 0.046(4) 0.006(5) 0.021(4)
C41 0.071(5) 0.047(4) 0.024(3) -0.005(3) 0.027(3) -0.032(3)
C42 0.045(5) 0.137(8) 0.083(6) -0.057(5) 0.053(4) -0.025(5)
C43 0.095(6) 0.047(4) 0.021(3) 0.004(3) 0.021(3) -0.022(4)
C44 0.017(2) 0.011(2) 0.009(2) 0.0017(16) 0.0048(18) 0.0023(17)
C45 0.020(3) 0.017(2) 0.028(3) 0.009(2) 0.011(2) 0.0061(19)
C46 0.026(3) 0.019(2) 0.037(3) 0.008(2) 0.010(2) 0.004(2)
C47 0.035(3) 0.028(3) 0.044(3) 0.023(2) 0.022(3) 0.008(2)
C48 0.022(3) 0.024(2) 0.014(2) 0.0105(19) 0.007(2) 0.0070(19)
C49 0.049(3) 0.027(3) 0.013(2) 0.005(2) 0.013(2) 0.014(2)
C50 0.032(3) 0.043(3) 0.019(3) 0.017(2) 0.000(2) -0.006(2)
C51 0.026(3) 0.027(3) 0.031(3) 0.017(2) 0.018(2) 0.016(2)
C52 0.049(4) 0.051(4) 0.064(4) 0.036(3) 0.038(3) 0.039(3)
C53 0.048(3) 0.025(3) 0.041(3) 0.008(2) 0.031(3) 0.016(2)
B1 0.015(3) 0.016(2) 0.014(2) 0.006(2) 0.010(2) 0.005(2)
B2 0.012(2) 0.013(2) 0.009(2) 0.0067(19) 0.002(2) 0.0029(19)
B3 0.016(3) 0.007(2) 0.014(2) 0.0039(18) 0.005(2) 0.0051(19)
N1 0.0105(18) 0.0124(17) 0.0115(17) 0.0054(14) 0.0055(15) 0.0028(14)
N2 0.0074(18) 0.0088(16) 0.0095(17) 0.0038(13) 0.0037(14) 0.0016(13)
O1 0.038(2) 0.0174(17) 0.034(2) 0.0159(15) 0.0246(17) 0.0130(14)
O2 0.039(2) 0.0107(15) 0.0214(17) 0.0050(13) 0.0001(16) 0.0065(14)
O3 0.0282(19) 0.0123(15) 0.0280(18) 0.0049(14) -0.0027(15) 0.0037(14)
O4 0.0113(16) 0.0171(15) 0.0218(16) 0.0041(13) 0.0099(13) 0.0010(12)
O5 0.0093(15) 0.0195(15) 0.0161(15) 0.0046(12) 0.0069(13) 0.0037(12)
O6 0.0127(16) 0.0311(17) 0.0087(15) 0.0072(13) 0.0024(13) 0.0067(13)
O7 0.0135(16) 0.0200(15) 0.0105(15) 0.0009(12) 0.0012(13) 0.0023(12)
Si1 0.0203(7) 0.0173(6) 0.0187(6) 0.0079(5) 0.0085(6) -0.0021(5)
Si2 0.0163(6) 0.0156(6) 0.0122(6) 0.0078(5) 0.0071(5) 0.0064(5)
Ir1 0.00809(9) 0.00970(8) 0.00788(8) 0.00346(6) 0.00326(6) 0.00188(6)

loop_
_atom_type_symbol
_atom_type_description
_atom_type_scat_dispersion_real
_atom_type_scat_dispersion_imag
_atom_type_scat_source
C C 0.0033 0.0016 'International Tables Vol C Tables 4.2.6.8 and 6.1.1.4'
H H 0.0000 0.0000 'International Tables Vol C Tables 4.2.6.8 and 6.1.1.4'
B B 0.0013 0.0007 'International Tables Vol C Tables 4.2.6.8 and 6.1.1.4'
N N 0.0061 0.0033 'International Tables Vol C Tables 4.2.6.8 and 6.1.1.4'
O O 0.0106 0.0060 'International Tables Vol C Tables 4.2.6.8 and 6.1.1.4'
Si Si 0.0817 0.0704 'International Tables Vol C Tables 4.2.6.8 and 6.1.1.4'
Ir Ir -1.4442 7.9887 'International Tables Vol C Tables 4.2.6.8 and 6.1.1.4'

loop_
_geom_angle_atom_site_label_1
_geom_angle_atom_site_label_2
_geom_angle_atom_site_label_3
_geom_angle
_geom_angle_site_symmetry_1
_geom_angle_site_symmetry_3
_geom_angle_publ_flag
O1 C1 Ir1 171.6(4) . . ?
C5 C2 O2 114.6(6) . . ?
C4A C2 O2 111.6(7) . . ?
C4A C2 C3A 125.5(8) . . ?
O2 C2 C3A 106.1(5) . . ?
C5 C2 C3 124.4(8) . . ?
O2 C2 C3 104.7(5) . . ?
C4A C2 C5A 103.3(8) . . ?
O2 C2 C5A 100.2(5) . . ?
C3A C2 C5A 107.1(7) . . ?
C5 C2 C4 104.8(7) . . ?
O2 C2 C4 99.5(5) . . ?
C3 C2 C4 105.7(7) . . ?
C6 C3 O3 111.9(8) . . ?
C6 C3 C7 103.0(8) . . ?
O3 C3 C7 109.6(8) . . ?
C6 C3 C2 124.2(8) . . ?
O3 C3 C2 101.9(6) . . ?
C7 C3 C2 105.6(8) . . ?
C2 C4 H4A 109.5 . . ?
C2 C4 H4B 109.5 . . ?
H4A C4 H4B 109.5 . . ?
C2 C4 H4C 109.5 . . ?
H4A C4 H4C 109.5 . . ?
H4B C4 H4C 109.5 . . ?
C2 C5 H5A 109.5 . . ?
C2 C5 H5B 109.5 . . ?
H5A C5 H5B 109.5 . . ?
C2 C5 H5C 109.5 . . ?
H5A C5 H5C 109.5 . . ?
H5B C5 H5C 109.5 . . ?
C3 C6 H6A 109.5 . . ?
C3 C6 H6B 109.5 . . ?
H6A C6 H6B 109.5 . . ?
C3 C6 H6C 109.5 . . ?
H6A C6 H6C 109.5 . . ?
H6B C6 H6C 109.5 . . ?
C3 C7 H7A 109.5 . . ?
C3 C7 H7B 109.5 . . ?
H7A C7 H7B 109.5 . . ?
C3 C7 H7C 109.5 . . ?
H7A C7 H7C 109.5 . . ?
H7B C7 H7C 109.5 . . ?
O3 C3A C2 103.7(6) . . ?
O3 C3A C6A 105.9(8) . . ?
C2 C3A C6A 104.3(8) . . ?
C2 C4A H4A1 109.5 . . ?
C2 C4A H4A2 109.5 . . ?
H4A1 C4A H4A2 109.5 . . ?
C2 C4A H4A3 109.5 . . ?
H4A1 C4A H4A3 109.5 . . ?
H4A2 C4A H4A3 109.5 . . ?
C2 C5A H5A1 109.5 . . ?
C2 C5A H5A2 109.5 . . ?
H5A1 C5A H5A2 109.5 . . ?
C2 C5A H5A3 109.5 . . ?
H5A1 C5A H5A3 109.5 . . ?
H5A2 C5A H5A3 109.5 . . ?
C3A C6A H6A1 109.5 . . ?
C3A C6A H6A2 109.5 . . ?
H6A1 C6A H6A2 109.5 . . ?
C3A C6A H6A3 109.5 . . ?
H6A1 C6A H6A3 109.5 . . ?
H6A2 C6A H6A3 109.5 . . ?
O4 C8 C11 108.8(4) . . ?
O4 C8 C10 107.5(3) . . ?
C11 C8 C10 110.5(4) . . ?
O4 C8 C9 101.9(3) . . ?
C11 C8 C9 114.7(4) . . ?
C10 C8 C9 112.7(4) . . ?
O5 C9 C13 106.6(3) . . ?
O5 C9 C12 108.8(4) . . ?
C13 C9 C12 110.6(4) . . ?
O5 C9 C8 101.4(3) . . ?
C13 C9 C8 113.6(4) . . ?
C12 C9 C8 115.1(4) . . ?
C8 C10 H10A 109.5 . . ?
C8 C10 H10B 109.5 . . ?
H10A C10 H10B 109.5 . . ?
C8 C10 H10C 109.5 . . ?
H10A C10 H10C 109.5 . . ?
H10B C10 H10C 109.5 . . ?
C8 C11 H11A 109.5 . . ?
C8 C11 H11B 109.5 . . ?
H11A C11 H11B 109.5 . . ?
C8 C11 H11C 109.5 . . ?
H11A C11 H11C 109.5 . . ?
H11B C11 H11C 109.5 . . ?
C9 C12 H12A 109.5 . . ?
C9 C12 H12B 109.5 . . ?
H12A C12 H12B 109.5 . . ?
C9 C12 H12C 109.5 . . ?
H12A C12 H12C 109.5 . . ?
H12B C12 H12C 109.5 . . ?
C9 C13 H13A 109.5 . . ?
C9 C13 H13B 109.5 . . ?
H13A C13 H13B 109.5 . . ?
C9 C13 H13C 109.5 . . ?
H13A C13 H13C 109.5 . . ?
H13B C13 H13C 109.5 . . ?
O6 C14 C16 108.7(3) . . ?
O6 C14 C17 106.8(3) . . ?
C16 C14 C17 109.5(4) . . ?
O6 C14 C15 102.3(3) . . ?
C16 C14 C15 115.5(4) . . ?
C17 C14 C15 113.4(4) . . ?
O7 C15 C19 108.8(4) . . ?
O7 C15 C18 106.3(4) . . ?
C19 C15 C18 110.2(4) . . ?
O7 C15 C14 102.5(3) . . ?
C19 C15 C14 115.3(4) . . ?
C18 C15 C14 113.0(4) . . ?
C14 C16 H16A 109.5 . . ?
C14 C16 H16B 109.5 . . ?
H16A C16 H16B 109.5 . . ?
C14 C16 H16C 109.5 . . ?
H16A C16 H16C 109.5 . . ?
H16B C16 H16C 109.5 . . ?
C14 C17 H17A 109.5 . . ?
C14 C17 H17B 109.5 . . ?
H17A C17 H17B 109.5 . . ?
C14 C17 H17C 109.5 . . ?
H17A C17 H17C 109.5 . . ?
H17B C17 H17C 109.5 . . ?
C15 C18 H18A 109.5 . . ?
C15 C18 H18B 109.5 . . ?
H18A C18 H18B 109.5 . . ?
C15 C18 H18C 109.5 . . ?
H18A C18 H18C 109.5 . . ?
H18B C18 H18C 109.5 . . ?
C15 C19 H19A 109.5 . . ?
C15 C19 H19B 109.5 . . ?
H19A C19 H19B 109.5 . . ?
C15 C19 H19C 109.5 . . ?
H19A C19 H19C 109.5 . . ?
H19B C19 H19C 109.5 . . ?
N1 C20 C21 123.9(4) . . ?
N1 C20 H20 118.0 . . ?
C21 C20 H20 118.0 . . ?
C22 C21 C20 119.6(4) . . ?
C22 C21 C32 122.9(4) . . ?
C20 C21 C32 117.4(4) . . ?
C21 C22 C23 117.6(4) . . ?
C21 C22 C34 122.4(4) . . ?
C23 C22 C34 120.0(4) . . ?
C31 C23 C22 119.2(4) . . ?
C31 C23 C24 117.2(4) . . ?
C22 C23 C24 123.6(4) . . ?
C25 C24 C23 121.9(4) . . ?
C25 C24 H24 119.1 . . ?
C23 C24 H24 119.1 . . ?
C24 C25 C26 122.3(4) . . ?
C24 C25 H25 118.8 . . ?
C26 C25 H25 118.8 . . ?
C30 C26 C27 119.0(4) . . ?
C30 C26 C25 117.0(4) . . ?
C27 C26 C25 123.9(4) . . ?
C28 C27 C26 117.4(4) . . ?
C28 C27 C44 121.9(4) . . ?
C26 C27 C44 120.7(4) . . ?
C27 C28 C29 119.2(4) . . ?
C27 C28 C33 122.8(4) . . ?
C29 C28 C33 118.0(4) . . ?
N2 C29 C28 124.0(4) . . ?
N2 C29 H29 118.0 . . ?
C28 C29 H29 118.0 . . ?
N2 C30 C26 122.1(4) . . ?
N2 C30 C31 116.9(4) . . ?
C26 C30 C31 121.0(4) . . ?
N1 C31 C23 122.6(4) . . ?
N1 C31 C30 117.0(3) . . ?
C23 C31 C30 120.4(4) . . ?
C21 C32 H32A 109.5 . . ?
C21 C32 H32B 109.5 . . ?
H32A C32 H32B 109.5 . . ?
C21 C32 H32C 109.5 . . ?
H32A C32 H32C 109.5 . . ?
H32B C32 H32C 109.5 . . ?
C28 C33 H33A 109.5 . . ?
C28 C33 H33B 109.5 . . ?
H33A C33 H33B 109.5 . . ?
C28 C33 H33C 109.5 . . ?
H33A C33 H33C 109.5 . . ?
H33B C33 H33C 109.5 . . ?
C22 C34 Si1 121.4(3) . . ?
C22 C34 H34A 107.0 . . ?
Si1 C34 H34A 107.0 . . ?
C22 C34 H34B 107.0 . . ?
Si1 C34 H34B 107.0 . . ?
H34A C34 H34B 106.7 . . ?
C36 C35 C37 106.5(6) . . ?
C36 C35 Si1 115.6(4) . . ?
C37 C35 Si1 111.9(4) . . ?
C36 C35 H35 107.5 . . ?
C37 C35 H35 107.5 . . ?
Si1 C35 H35 107.5 . . ?
C35 C36 H36A 109.5 . . ?
C35 C36 H36B 109.5 . . ?
H36A C36 H36B 109.5 . . ?
C35 C36 H36C 109.5 . . ?
H36A C36 H36C 109.5 . . ?
H36B C36 H36C 109.5 . . ?
C35 C37 H37A 109.5 . . ?
C35 C37 H37B 109.5 . . ?
H37A C37 H37B 109.5 . . ?
C35 C37 H37C 109.5 . . ?
H37A C37 H37C 109.5 . . ?
H37B C37 H37C 109.5 . . ?
C39 C38 C40 108.5(5) . . ?
C39 C38 Si1 113.9(4) . . ?
C40 C38 Si1 114.7(5) . . ?
C39 C38 H38 106.4 . . ?
C40 C38 H38 106.4 . . ?
Si1 C38 H38 106.4 . . ?
C38 C39 H39A 109.5 . . ?
C38 C39 H39B 109.5 . . ?
H39A C39 H39B 109.5 . . ?
C38 C39 H39C 109.5 . . ?
H39A C39 H39C 109.5 . . ?
H39B C39 H39C 109.5 . . ?
C38 C40 H40A 109.5 . . ?
C38 C40 H40B 109.5 . . ?
H40A C40 H40B 109.5 . . ?
C38 C40 H40C 109.5 . . ?
H40A C40 H40C 109.5 . . ?
H40B C40 H40C 109.5 . . ?
C42 C41 C43 110.0(6) . . ?
C42 C41 Si1 113.5(5) . . ?
C43 C41 Si1 112.2(4) . . ?
C42 C41 H41 106.9 . . ?
C43 C41 H41 106.9 . . ?
Si1 C41 H41 106.9 . . ?
C41 C42 H42A 109.5 . . ?
C41 C42 H42B 109.5 . . ?
H42A C42 H42B 109.5 . . ?
C41 C42 H42C 109.5 . . ?
H42A C42 H42C 109.5 . . ?
H42B C42 H42C 109.5 . . ?
C41 C43 H43A 109.5 . . ?
C41 C43 H43B 109.5 . . ?
H43A C43 H43B 109.5 . . ?
C41 C43 H43C 109.5 . . ?
H43A C43 H43C 109.5 . . ?
H43B C43 H43C 109.5 . . ?
C27 C44 Si2 122.9(3) . . ?
C27 C44 H44A 106.6 . . ?
Si2 C44 H44A 106.6 . . ?
C27 C44 H44B 106.6 . . ?
Si2 C44 H44B 106.6 . . ?
H44A C44 H44B 106.6 . . ?
C47 C45 C46 109.1(4) . . ?
C47 C45 Si2 113.2(3) . . ?
C46 C45 Si2 116.3(3) . . ?
C47 C45 H45 105.8 . . ?
C46 C45 H45 105.8 . . ?
Si2 C45 H45 105.8 . . ?
C45 C46 H46A 109.5 . . ?
C45 C46 H46B 109.5 . . ?
H46A C46 H46B 109.5 . . ?
C45 C46 H46C 109.5 . . ?
H46A C46 H46C 109.5 . . ?
H46B C46 H46C 109.5 . . ?
C45 C47 H47A 109.5 . . ?
C45 C47 H47B 109.5 . . ?
H47A C47 H47B 109.5 . . ?
C45 C47 H47C 109.5 . . ?
H47A C47 H47C 109.5 . . ?
H47B C47 H47C 109.5 . . ?
C49 C48 C50 110.3(4) . . ?
C49 C48 Si2 112.5(3) . . ?
C50 C48 Si2 112.6(3) . . ?
C49 C48 H48 107.0 . . ?
C50 C48 H48 107.0 . . ?
Si2 C48 H48 107.0 . . ?
C48 C49 H49A 109.5 . . ?
C48 C49 H49B 109.5 . . ?
H49A C49 H49B 109.5 . . ?
C48 C49 H49C 109.5 . . ?
H49A C49 H49C 109.5 . . ?
H49B C49 H49C 109.5 . . ?
C48 C50 H50A 109.5 . . ?
C48 C50 H50B 109.5 . . ?
H50A C50 H50B 109.5 . . ?
C48 C50 H50C 109.5 . . ?
H50A C50 H50C 109.5 . . ?
H50B C50 H50C 109.5 . . ?
C52 C51 C53 109.5(4) . . ?
C52 C51 Si2 112.9(3) . . ?
C53 C51 Si2 114.8(3) . . ?
C52 C51 H51 106.4 . . ?
C53 C51 H51 106.4 . . ?
Si2 C51 H51 106.4 . . ?
C51 C52 H52A 109.5 . . ?
C51 C52 H52B 109.5 . . ?
H52A C52 H52B 109.5 . . ?
C51 C52 H52C 109.5 . . ?
H52A C52 H52C 109.5 . . ?
H52B C52 H52C 109.5 . . ?
C51 C53 H53A 109.5 . . ?
C51 C53 H53B 109.5 . . ?
H53A C53 H53B 109.5 . . ?
C51 C53 H53C 109.5 . . ?
H53A C53 H53C 109.5 . . ?
H53B C53 H53C 109.5 . . ?
C54 C54 C55 107.7(12) 2_757 . ?
C54 C54 H54A 110.2 2_757 . ?
C55 C54 H54A 110.2 . . ?
C54 C54 H54B 110.2 2_757 . ?
C55 C54 H54B 110.2 . . ?
H54A C54 H54B 108.5 . . ?
C56 C55 C54 104.0(11) . . ?
C56 C55 H55A 111.0 . . ?
C54 C55 H55A 111.0 . . ?
C56 C55 H55B 111.0 . . ?
C54 C55 H55B 111.0 . . ?
H55A C55 H55B 109.0 . . ?
C55 C56 H56A 109.5 . . ?
C55 C56 H56B 109.5 . . ?
H56A C56 H56B 109.5 . . ?
C55 C56 H56C 109.5 . . ?
H56A C56 H56C 109.5 . . ?
H56B C56 H56C 109.5 . . ?
O3 B1 O2 110.3(4) . . ?
O3 B1 Ir1 126.9(3) . . ?
O2 B1 Ir1 122.7(3) . . ?
O5 B2 O4 109.4(4) . . ?
O5 B2 Ir1 128.0(3) . . ?
O4 B2 Ir1 122.3(3) . . ?
O6 B3 O7 109.9(4) . . ?
O6 B3 Ir1 126.1(3) . . ?
O7 B3 Ir1 123.9(3) . . ?
C20 N1 C31 117.1(3) . . ?
C20 N1 Ir1 127.8(3) . . ?
C31 N1 Ir1 115.1(3) . . ?
C29 N2 C30 118.2(3) . . ?
C29 N2 Ir1 125.5(3) . . ?
C30 N2 Ir1 116.3(3) . . ?
B1 O2 C2 108.1(4) . . ?
B1 O3 C3A 108.9(5) . . ?
B1 O3 C3 108.3(5) . . ?
B2 O4 C8 108.2(3) . . ?
B2 O5 C9 108.7(3) . . ?
B3 O6 C14 109.2(3) . . ?
B3 O7 C15 107.5(3) . . ?
C38 Si1 C35 110.8(2) . . ?
C38 Si1 C41 109.6(3) . . ?
C35 Si1 C41 111.5(2) . . ?
C38 Si1 C34 111.6(2) . . ?
C35 Si1 C34 108.7(2) . . ?
C41 Si1 C34 104.5(2) . . ?
C51 Si2 C45 114.7(2) . . ?
C51 Si2 C48 108.9(2) . . ?
C45 Si2 C48 108.5(2) . . ?
C51 Si2 C44 110.7(2) . . ?
C45 Si2 C44 110.74(19) . . ?
C48 Si2 C44 102.53(18) . . ?
C1 Ir1 B2 88.10(17) . . ?
C1 Ir1 B3 86.75(17) . . ?
B2 Ir1 B3 86.31(18) . . ?
C1 Ir1 B1 166.63(17) . . ?
B2 Ir1 B1 79.73(18) . . ?
B3 Ir1 B1 86.96(18) . . ?
C1 Ir1 N2 100.79(14) . . ?
B2 Ir1 N2 96.97(15) . . ?
B3 Ir1 N2 171.84(15) . . ?
B1 Ir1 N2 86.28(15) . . ?
C1 Ir1 N1 106.48(14) . . ?
B2 Ir1 N1 164.21(15) . . ?
B3 Ir1 N1 100.26(16) . . ?
B1 Ir1 N1 86.25(15) . . ?
N2 Ir1 N1 74.74(12) . . ?

loop_
_geom_bond_atom_site_label_1
_geom_bond_atom_site_label_2
_geom_bond_distance
_geom_bond_site_symmetry_2
_geom_bond_publ_flag
C1 O1 1.145(5) . ?
C1 Ir1 1.913(4) . ?
C2 C5 1.423(13) . ?
C2 C4A 1.424(14) . ?
C2 O2 1.440(6) . ?
C2 C3A 1.485(11) . ?
C2 C3 1.514(11) . ?
C2 C5A 1.674(13) . ?
C2 C4 1.709(12) . ?
C3 C6 1.411(12) . ?
C3 O3 1.458(10) . ?
C3 C7 1.512(16) . ?
C4 H4A 0.9800 . ?
C4 H4B 0.9800 . ?
C4 H4C 0.9800 . ?
C5 H5A 0.9800 . ?
C5 H5B 0.9800 . ?
C5 H5C 0.9800 . ?
C6 H6A 0.9800 . ?
C6 H6B 0.9800 . ?
C6 H6C 0.9800 . ?
C7 H7A 0.9800 . ?
C7 H7B 0.9800 . ?
C7 H7C 0.9800 . ?
C3A O3 1.450(10) . ?
C3A C6A 1.569(17) . ?
C4A H4A1 0.9800 . ?
C4A H4A2 0.9800 . ?
C4A H4A3 0.9800 . ?
C5A H5A1 0.9800 . ?
C5A H5A2 0.9800 . ?
C5A H5A3 0.9800 . ?
C6A H6A1 0.9800 . ?
C6A H6A2 0.9800 . ?
C6A H6A3 0.9800 . ?
C8 O4 1.449(5) . ?
C8 C11 1.517(6) . ?
C8 C10 1.520(6) . ?
C8 C9 1.551(6) . ?
C9 O5 1.452(5) . ?
C9 C13 1.514(6) . ?
C9 C12 1.519(6) . ?
C10 H10A 0.9800 . ?
C10 H10B 0.9800 . ?
C10 H10C 0.9800 . ?
C11 H11A 0.9800 . ?
C11 H11B 0.9800 . ?
C11 H11C 0.9800 . ?
C12 H12A 0.9800 . ?
C12 H12B 0.9800 . ?
C12 H12C 0.9800 . ?
C13 H13A 0.9800 . ?
C13 H13B 0.9800 . ?
C13 H13C 0.9800 . ?
C14 O6 1.445(5) . ?
C14 C16 1.517(6) . ?
C14 C17 1.529(6) . ?
C14 C15 1.547(7) . ?
C15 O7 1.454(5) . ?
C15 C19 1.526(6) . ?
C15 C18 1.528(6) . ?
C16 H16A 0.9800 . ?
C16 H16B 0.9800 . ?
C16 H16C 0.9800 . ?
C17 H17A 0.9800 . ?
C17 H17B 0.9800 . ?
C17 H17C 0.9800 . ?
C18 H18A 0.9800 . ?
C18 H18B 0.9800 . ?
C18 H18C 0.9800 . ?
C19 H19A 0.9800 . ?
C19 H19B 0.9800 . ?
C19 H19C 0.9800 . ?
C20 N1 1.336(5) . ?
C20 C21 1.406(6) . ?
C20 H20 0.9500 . ?
C21 C22 1.379(6) . ?
C21 C32 1.509(6) . ?
C22 C23 1.420(6) . ?
C22 C34 1.512(6) . ?
C23 C31 1.406(6) . ?
C23 C24 1.437(6) . ?
C24 C25 1.350(6) . ?
C24 H24 0.9500 . ?
C25 C26 1.424(6) . ?
C25 H25 0.9500 . ?
C26 C30 1.408(6) . ?
C26 C27 1.423(6) . ?
C27 C28 1.390(6) . ?
C27 C44 1.498(5) . ?
C28 C29 1.400(6) . ?
C28 C33 1.507(6) . ?
C29 N2 1.322(5) . ?
C29 H29 0.9500 . ?
C30 N2 1.356(5) . ?
C30 C31 1.434(6) . ?
C31 N1 1.366(5) . ?
C32 H32A 0.9800 . ?
C32 H32B 0.9800 . ?
C32 H32C 0.9800 . ?
C33 H33A 0.9800 . ?
C33 H33B 0.9800 . ?
C33 H33C 0.9800 . ?
C34 Si1 1.916(4) . ?
C34 H34A 0.9900 . ?
C34 H34B 0.9900 . ?
C35 C36 1.452(8) . ?
C35 C37 1.538(7) . ?
C35 Si1 1.897(5) . ?
C35 H35 1.0000 . ?
C36 H36A 0.9800 . ?
C36 H36B 0.9800 . ?
C36 H36C 0.9800 . ?
C37 H37A 0.9800 . ?
C37 H37B 0.9800 . ?
C37 H37C 0.9800 . ?
C38 C39 1.509(10) . ?
C38 C40 1.537(8) . ?
C38 Si1 1.873(6) . ?
C38 H38 1.0000 . ?
C39 H39A 0.9800 . ?
C39 H39B 0.9800 . ?
C39 H39C 0.9800 . ?
C40 H40A 0.9800 . ?
C40 H40B 0.9800 . ?
C40 H40C 0.9800 . ?
C41 C42 1.514(11) . ?
C41 C43 1.540(8) . ?
C41 Si1 1.898(6) . ?
C41 H41 1.0000 . ?
C42 H42A 0.9800 . ?
C42 H42B 0.9800 . ?
C42 H42C 0.9800 . ?
C43 H43A 0.9800 . ?
C43 H43B 0.9800 . ?
C43 H43C 0.9800 . ?
C44 Si2 1.910(4) . ?
C44 H44A 0.9900 . ?
C44 H44B 0.9900 . ?
C45 C47 1.533(6) . ?
C45 C46 1.540(6) . ?
C45 Si2 1.888(5) . ?
C45 H45 1.0000 . ?
C46 H46A 0.9800 . ?
C46 H46B 0.9800 . ?
C46 H46C 0.9800 . ?
C47 H47A 0.9800 . ?
C47 H47B 0.9800 . ?
C47 H47C 0.9800 . ?
C48 C49 1.535(6) . ?
C48 C50 1.538(6) . ?
C48 Si2 1.896(4) . ?
C48 H48 1.0000 . ?
C49 H49A 0.9800 . ?
C49 H49B 0.9800 . ?
C49 H49C 0.9800 . ?
C50 H50A 0.9800 . ?
C50 H50B 0.9800 . ?
C50 H50C 0.9800 . ?
C51 C52 1.537(7) . ?
C51 C53 1.548(7) . ?
C51 Si2 1.887(4) . ?
C51 H51 1.0000 . ?
C52 H52A 0.9800 . ?
C52 H52B 0.9800 . ?
C52 H52C 0.9800 . ?
C53 H53A 0.9800 . ?
C53 H53B 0.9800 . ?
C53 H53C 0.9800 . ?
C54 C54 1.230(15) 2_757 ?
C54 C55 1.528(14) . ?
C54 H54A 0.9900 . ?
C54 H54B 0.9900 . ?
C55 C56 1.306(14) . ?
C55 H55A 0.9900 . ?
C55 H55B 0.9900 . ?
C56 H56A 0.9800 . ?
C56 H56B 0.9800 . ?
C56 H56C 0.9800 . ?
B1 O3 1.371(5) . ?
B1 O2 1.383(6) . ?
B1 Ir1 2.117(5) . ?
B2 O5 1.378(5) . ?
B2 O4 1.403(5) . ?
B2 Ir1 2.052(5) . ?
B3 O6 1.382(6) . ?
B3 O7 1.402(6) . ?
B3 Ir1 2.061(5) . ?
N1 Ir1 2.207(3) . ?
N2 Ir1 2.187(3) . ?
